data_4307662
loop_
_publ_author_name
'Violaine Cou\'e'
'R\'emi Dessapt'
'Martine Bujoli-Doeuff'
'Michel Evain'
'St\'ephane Jobic'

_publ_contact_author_address
; Institut des Mat\'eriaux Jean Rouxel
  2 rue de la Houssini\`ere
  BP 32229
  44322 NANTES CEDEX 3
  FRANCE
;
_publ_contact_author_email Stephane.Jobic@cnrs-imn.fr
_publ_contact_author_fax '(33) 2 40 37 39 95'
_publ_contact_author_name 'Jobic, St\'ephane'
_publ_contact_author_phone '(33) 2 40 37 39 22'
_publ_section_title
;
Synthesis, Characterization, and Photochromic Properties of Hybrid
Organic-Inorganic Materials Based on Molybdate, DABCO, and Piperazine
;
_journal_name_full 'Inorganic Chemistry'
_journal_page_first 2824
_journal_page_last 2835
_journal_paper_doi 10.1021/ic0621502
_journal_volume 46
_journal_year 2007
_chemical_formula_moiety 'Mo8 O27, 2(C6 H14 N2),2(C2 H6 N)'
_chemical_formula_sum 'C16 H40 Mo8 N6 O27'
_chemical_formula_weight 1516
_chemical_name_systematic ' ?'
_space_group_IT_number 2
_symmetry_cell_setting triclinic
_symmetry_space_group_name_Hall '-P 1'
_symmetry_space_group_name_H-M 'P -1'
_audit_creation_method 'Jana2000 Version : 05/04/2006'
_cell_angle_alpha 104.867(4)
_cell_angle_beta 98.326(4)
_cell_angle_gamma 108.391(4)
_cell_formula_units_Z 1
_cell_length_a 9.5331(6)
_cell_length_b 9.7314(5)
_cell_length_c 10.8372(6)
_cell_volume 893.72(10)
_computing_publication_material '(Jana2000; Petricek and Dusek, 2000)'
_computing_structure_refinement '(Jana2000; Petricek and Dusek, 2000)'
_diffrn_ambient_temperature 293
_diffrn_measured_fraction_theta_full 0.98
_diffrn_measurement_device_type 'Nonius CCD'
_diffrn_radiation_type 'Mo K\a'
_diffrn_radiation_wavelength 0.71069
_diffrn_reflns_av_R_equivalents 0.0476
_diffrn_reflns_av_sigmaI/netI 0.0219
_diffrn_reflns_limit_h_max 16
_diffrn_reflns_limit_h_min -15
_diffrn_reflns_limit_k_max 16
_diffrn_reflns_limit_k_min -16
_diffrn_reflns_limit_l_max 18
_diffrn_reflns_limit_l_min -18
_diffrn_reflns_number 39867
_diffrn_reflns_theta_full 37.50
_diffrn_reflns_theta_max 37.50
_diffrn_reflns_theta_min 5.08
_exptl_absorpt_coefficient_mu 2.816
_exptl_absorpt_correction_T_max 0.834
_exptl_absorpt_correction_T_min 0.712
_exptl_absorpt_correction_type gaussian
_exptl_absorpt_process_details '(Jana2000; Petricek, Dusek & Palatinus, 2000)'
_exptl_crystal_colour colorless
_exptl_crystal_density_diffrn 2.8159
_exptl_crystal_F_000 730
_exptl_crystal_size_max 0.13
_exptl_crystal_size_mid 0.12
_exptl_crystal_size_min 0.10
_refine_diff_density_max 1.94
_refine_diff_density_min -1.73
_refine_ls_extinction_coef 0.124536
_refine_ls_extinction_method 'B-C type 1 Lorentzian isotropic (Becker & Coppens, 1974)'
_refine_ls_goodness_of_fit_gt 1.09
_refine_ls_goodness_of_fit_ref 1.08
_refine_ls_number_parameters 260
_refine_ls_number_reflns 9274
_refine_ls_R_factor_all 0.0414
_refine_ls_R_factor_gt 0.0270
_refine_ls_shift/su_max 0.0015
_refine_ls_shift/su_mean 0.0001
_refine_ls_structure_factor_coef Fsqd
_refine_ls_weighting_details w=1/(\s^2^(I)+0.001936I^2^)
_refine_ls_weighting_scheme sigma
_refine_ls_wR_factor_gt 0.0658
_refine_ls_wR_factor_ref 0.0723
_reflns_number_gt 7637
_reflns_number_total 9274
_reflns_threshold_expression I>2\s(I)
_cod_data_source_file ic0621502si20061113_080923.cif
_cod_data_source_block (III)
_cod_depositor_comments
;
The following automatic conversions were performed:
'_exptl_absorpt_correction_type' value 'Gaussian' changed to 'gaussian'
according to '/home/saulius/struct/CIF-dictionaries/cif_core.dic'
dictionary named 'cif_core.dic' version 2.4.1 from 2010-06-29.

Automatic conversion script
Id: cif_fix_enum 1527 2010-12-29 10:47:43Z saulius 
;
_cod_database_code 4307662

loop_
_symmetry_equiv_pos_site_id
_symmetry_equiv_pos_as_xyz
1 x,y,z
2 -x,-y,-z

loop_
_atom_site_label
_atom_site_type_symbol
_atom_site_fract_x
_atom_site_fract_y
_atom_site_fract_z
_atom_site_adp_type
_atom_site_U_iso_or_equiv
_atom_site_symmetry_multiplicity
_atom_site_occupancy
_atom_site_calc_flag
_atom_site_refinement_flags
_atom_site_disorder_assembly
_atom_site_disorder_group
Mo1 Mo 0.258278(17) 0.761975(17) 0.181683(14) Uani 0.01068(5) 2 1 d . . .
Mo2 Mo 0.112447(18) 0.396553(17) 0.021665(15) Uani 0.00893(5) 2 1 d . . .
Mo3 Mo 0.377862(17) 0.543855(17) -0.127524(15) Uani 0.00981(5) 2 1 d . . .
Mo4 Mo -0.022466(18) 0.625818(17) 0.310829(14) Uani 0.00981(5) 2 1 d . . .
O1 O 0.05849(17) 0.76067(16) 0.02385(14) Uani 0.0151(4) 2 1 d . . .
O2 O 0.12415(17) 0.80449(15) 0.28892(14) Uani 0.0135(4) 2 1 d . . .
O3 O 0.35542(19) 0.93572(17) 0.16875(16) Uani 0.0212(5) 2 1 d . . .
O4 O 0.38316(19) 0.74237(19) 0.29986(16) Uani 0.0210(5) 2 1 d . . .
O5 O 0.27008(16) 0.61353(15) 0.02988(13) Uani 0.0128(4) 2 1 d . . .
O6 O 0.05231(16) 0.54392(15) 0.13219(13) Uani 0.0118(4) 2 1 d . . .
O7 O 0.17552(15) 0.35049(15) -0.13817(13) Uani 0.0110(4) 2 1 d . . .
O8 O 0.22705(18) 0.35759(18) 0.13171(15) Uani 0.0181(5) 2 1 d . . .
O9 O 0.40890(18) 0.42998(19) -0.26279(15) Uani 0.0195(5) 2 1 d . . .
O10 O 0.48152(18) 0.72586(17) -0.11677(16) Uani 0.0200(5) 2 1 d . . .
O11 O 0.5 0.5 0 Uani 0.0160(7) 1 1 d . . .
O12 O -0.19438(15) 0.44102(15) 0.24071(13) Uani 0.0120(4) 2 1 d . . .
O13 O -0.08904(18) 0.73613(18) 0.42025(15) Uani 0.0189(5) 2 1 d . . .
O14 O 0.09813(17) 0.57003(18) 0.40329(15) Uani 0.0188(5) 2 1 d . . .
N1 N 0.2158(2) 0.83313(19) 0.74880(19) Uani 0.0209(6) 2 1 d . . .
N2 N 0.1870(3) 1.0762(2) 0.7505(2) Uani 0.0348(8) 2 1 d . . .
N3 N 0.3829(2) 0.5197(2) 0.41476(19) Uani 0.0228(7) 2 1 d . . .
C1 C 0.2986(3) 0.9492(3) 0.8807(2) Uani 0.0261(8) 2 1 d . . .
C2 C 0.3012(3) 1.1034(3) 0.8719(3) Uani 0.0367(10) 2 1 d . . .
C3 C 0.0512(3) 0.8087(3) 0.7212(2) Uani 0.0243(8) 2 1 d . . .
C4 C 0.0363(3) 0.9637(3) 0.7412(3) Uani 0.0371(11) 2 1 d . . .
C5 C 0.2847(3) 0.8878(3) 0.6478(2) Uani 0.0292(9) 2 1 d . . .
C6 C 0.2426(4) 1.0207(3) 0.6342(3) Uani 0.0416(12) 2 1 d . . .
C7 C 0.3699(3) 0.3643(3) 0.4202(2) Uani 0.0265(8) 2 1 d . . .
C8 C 0.5251(3) 0.3591(3) 0.4591(2) Uani 0.0258(9) 2 1 d . . .
H1 H 0.223991 0.740899 0.746715 Uiso 0.0251 2 1 d . . .
H2 H 0.17465 1.166858 0.753225 Uiso 0.0417 2 1 d . . .
H3 H 0.402338 0.952718 0.902398 Uiso 0.0313 2 1 d . . .
H4 H 0.244572 0.923887 0.94596 Uiso 0.0313 2 1 d . . .
H5 H 0.274516 1.156352 0.948289 Uiso 0.0441 2 1 d . . .
H6 H 0.401839 1.163184 0.866896 Uiso 0.0441 2 1 d . . .
H7 H 0.00498 0.762049 0.781702 Uiso 0.0291 2 1 d . . .
H8 H 0.002066 0.744017 0.630707 Uiso 0.0291 2 1 d . . .
H9 H -0.037473 0.957794 0.66636 Uiso 0.0445 2 1 d . . .
H10 H 0.005623 0.993447 0.822367 Uiso 0.0445 2 1 d . . .
H11 H 0.245683 0.805901 0.564105 Uiso 0.035 2 1 d . . .
H12 H 0.394782 0.920605 0.675183 Uiso 0.035 2 1 d . . .
H13 H 0.332156 1.10175 0.632127 Uiso 0.0499 2 1 d . . .
H14 H 0.162019 0.986804 0.554902 Uiso 0.0499 2 1 d . . .
H15 H 0.31586 0.288832 0.334435 Uiso 0.0318 2 1 d . . .
H16 H 0.312598 0.340019 0.483783 Uiso 0.0318 2 1 d . . .
H17 H 0.577943 0.371244 0.390211 Uiso 0.0309 2 1 d . . .
H18 H 0.514836 0.259685 0.467313 Uiso 0.0309 2 1 d . . .
H19 H 0.28701 0.523008 0.395847 Uiso 0.0273 2 1 d . . .
H20 H 0.427025 0.53803 0.347601 Uiso 0.0273 2 1 d . . .

loop_
_atom_site_aniso_label
_atom_site_aniso_type_symbol
_atom_site_aniso_U_11
_atom_site_aniso_U_22
_atom_site_aniso_U_33
_atom_site_aniso_U_12
_atom_site_aniso_U_13
_atom_site_aniso_U_23
Mo1 Mo 0.00907(6) 0.01060(6) 0.01089(6) 0.00259(5) 0.00202(5) 0.00255(5)
Mo2 Mo 0.00918(6) 0.01036(6) 0.00907(7) 0.00509(5) 0.00341(5) 0.00363(5)
Mo3 Mo 0.00784(6) 0.01266(7) 0.01048(6) 0.00445(5) 0.00285(5) 0.00510(5)
Mo4 Mo 0.00908(6) 0.01165(6) 0.00849(6) 0.00417(5) 0.00166(5) 0.00274(5)
O1 O 0.0135(6) 0.0145(6) 0.0157(6) 0.0029(5) 0.0027(5) 0.0055(5)
O2 O 0.0147(6) 0.0113(5) 0.0141(6) 0.0044(5) 0.0053(5) 0.0029(5)
O3 O 0.0200(7) 0.0160(6) 0.0230(8) 0.0006(6) 0.0031(6) 0.0074(6)
O4 O 0.0177(7) 0.0271(8) 0.0182(7) 0.0094(6) 0.0007(6) 0.0079(6)
O5 O 0.0116(6) 0.0134(6) 0.0140(6) 0.0048(5) 0.0054(5) 0.0039(5)
O6 O 0.0115(6) 0.0134(6) 0.0108(5) 0.0054(5) 0.0044(4) 0.0025(4)
O7 O 0.0120(6) 0.0117(5) 0.0113(5) 0.0060(5) 0.0045(4) 0.0042(4)
O8 O 0.0168(7) 0.0243(7) 0.0172(7) 0.0108(6) 0.0031(5) 0.0099(6)
O9 O 0.0193(7) 0.0293(8) 0.0144(6) 0.0145(6) 0.0072(5) 0.0059(6)
O10 O 0.0158(7) 0.0175(7) 0.0269(8) 0.0034(6) 0.0034(6) 0.0121(6)
O11 O 0.0125(9) 0.0253(10) 0.0157(9) 0.0108(8) 0.0033(7) 0.0109(8)
O12 O 0.0104(6) 0.0117(5) 0.0142(6) 0.0040(5) 0.0010(5) 0.0058(5)
O13 O 0.0191(7) 0.0204(7) 0.0164(6) 0.0091(6) 0.0066(6) 0.0013(5)
O14 O 0.0143(6) 0.0231(7) 0.0196(7) 0.0076(6) -0.0005(5) 0.0096(6)
N1 N 0.0206(8) 0.0133(7) 0.0283(9) 0.0079(6) -0.0008(7) 0.0076(7)
N2 N 0.0370(12) 0.0115(8) 0.0431(13) 0.0126(8) -0.0186(10) -0.0009(8)
N3 N 0.0191(8) 0.0363(10) 0.0235(9) 0.0164(8) 0.0072(7) 0.0182(8)
C1 C 0.0268(11) 0.0340(12) 0.0177(9) 0.0134(10) -0.0019(8) 0.0099(9)
C2 C 0.0372(15) 0.0274(12) 0.0309(13) 0.0189(11) -0.0138(11) -0.0113(10)
C3 C 0.0173(10) 0.0257(10) 0.0281(11) 0.0029(8) 0.0030(8) 0.0138(9)
C4 C 0.0241(12) 0.0369(14) 0.0475(17) 0.0203(11) -0.0004(11) 0.0026(12)
C5 C 0.0216(11) 0.0361(13) 0.0197(10) 0.0075(10) 0.0038(9) -0.0031(9)
C6 C 0.0446(18) 0.0355(14) 0.0385(16) 0.0003(13) 0.0013(13) 0.0249(13)
C7 C 0.0239(11) 0.0314(12) 0.0239(11) 0.0086(10) 0.0020(9) 0.0124(9)
C8 C 0.0345(13) 0.0314(12) 0.0226(10) 0.0221(11) 0.0109(9) 0.0124(9)

loop_
_atom_type_symbol
_atom_type_scat_dispersion_real
_atom_type_scat_dispersion_imag
_atom_type_scat_source
Mo -1.683 0.686 'International Tables Vol C Tables  4.2.6.8 and 6.1.1.1'
O 0.011 0.006 'International Tables Vol C Tables  4.2.6.8 and 6.1.1.1'
C 0.003 0.002 'International Tables Vol C Tables  4.2.6.8 and 6.1.1.1'
N 0.006 0.003 'International Tables Vol C Tables  4.2.6.8 and 6.1.1.1'
H 0.000 0.000 'International Tables Vol C Tables  4.2.6.8 and 6.1.1.1'

loop_
_geom_angle_atom_site_label_1
_geom_angle_atom_site_label_2
_geom_angle_atom_site_label_3
_geom_angle_site_symmetry_1
_geom_angle_site_symmetry_2
_geom_angle_site_symmetry_3
_geom_angle
_geom_angle_publ_flag
O1 Mo1 O2 . . . 78.87(6) yes
O1 Mo1 O3 . . . 84.21(7) yes
O1 Mo1 O4 . . . 171.77(7) yes
O1 Mo1 O5 . . . 81.38(6) yes
O1 Mo1 O6 . . . 69.96(5) yes
O2 Mo1 O3 . . . 103.40(8) yes
O2 Mo1 O4 . . . 96.79(8) yes
O2 Mo1 O5 . . . 143.19(5) yes
O2 Mo1 O6 . . . 72.15(5) yes
O3 Mo1 O4 . . . 103.68(8) yes
O3 Mo1 O5 . . . 105.13(7) yes
O3 Mo1 O6 . . . 154.16(7) yes
O4 Mo1 O5 . . . 98.54(8) yes
O4 Mo1 O6 . . . 102.13(7) yes
O5 Mo1 O6 . . . 72.00(6) yes
O1 Mo2 O5 2_565 . . 158.66(7) yes
O1 Mo2 O6 2_565 . . 98.56(7) yes
O1 Mo2 O6 2_565 . 2_565 77.07(7) yes
O1 Mo2 O7 2_565 . . 98.33(6) yes
O1 Mo2 O8 2_565 . . 103.21(8) yes
O5 Mo2 O6 . . . 75.28(6) yes
O5 Mo2 O6 . . 2_565 81.60(5) yes
O5 Mo2 O7 . . . 76.80(5) yes
O5 Mo2 O8 . . . 98.10(7) yes
O6 Mo2 O6 . . 2_565 76.05(6) yes
O6 Mo2 O7 . . . 142.39(7) yes
O6 Mo2 O8 . . . 102.78(7) yes
O6 Mo2 O6 2_565 . . 76.05(6) yes
O6 Mo2 O7 2_565 . . 75.37(6) yes
O6 Mo2 O8 2_565 . . 178.83(7) yes
O7 Mo2 O8 . . . 105.67(8) yes
O5 Mo3 O7 . . . 70.31(5) yes
O5 Mo3 O9 . . . 159.71(6) yes
O5 Mo3 O10 . . . 94.25(7) yes
O5 Mo3 O11 . . . 85.18(4) yes
O5 Mo3 O12 . . 2_565 82.00(6) yes
O7 Mo3 O9 . . . 89.40(6) yes
O7 Mo3 O10 . . . 157.10(8) yes
O7 Mo3 O11 . . . 91.53(4) yes
O7 Mo3 O12 . . 2_565 72.83(6) yes
O9 Mo3 O10 . . . 105.01(8) yes
O9 Mo3 O11 . . . 96.00(6) yes
O9 Mo3 O12 . . 2_565 91.94(7) yes
O10 Mo3 O11 . . . 104.28(6) yes
O10 Mo3 O12 . . 2_565 88.70(7) yes
O11 Mo3 O12 . . 2_565 162.40(4) yes
O2 Mo4 O6 . . . 72.94(6) yes
O2 Mo4 O7 . . 2_565 81.29(6) yes
O2 Mo4 O12 . . . 150.71(6) yes
O2 Mo4 O13 . . . 92.61(7) yes
O2 Mo4 O14 . . . 100.46(7) yes
O6 Mo4 O7 . . 2_565 72.90(6) yes
O6 Mo4 O12 . . . 85.89(6) yes
O6 Mo4 O13 . . . 158.65(8) yes
O6 Mo4 O14 . . . 91.85(7) yes
O7 Mo4 O12 2_565 . . 73.13(6) yes
O7 Mo4 O13 2_565 . . 89.73(7) yes
O7 Mo4 O14 2_565 . . 163.54(6) yes
O12 Mo4 O13 . . . 101.14(7) yes
O12 Mo4 O14 . . . 100.21(7) yes
O13 Mo4 O14 . . . 106.47(8) yes
Mo1 O1 Mo2 . . 2_565 116.31(9) yes
Mo1 O2 Mo4 . . . 115.28(7) yes
Mo1 O5 Mo2 . . . 105.93(7) yes
Mo1 O5 Mo3 . . . 152.40(7) yes
Mo2 O5 Mo3 . . . 101.02(6) yes
Mo1 O6 Mo2 . . . 102.13(7) yes
Mo1 O6 Mo2 . . 2_565 96.60(6) yes
Mo1 O6 Mo4 . . . 93.97(4) yes
Mo2 O6 Mo2 . . 2_565 103.95(6) yes
Mo2 O6 Mo4 . . . 150.40(9) yes
Mo2 O6 Mo2 2_565 . . 103.95(6) yes
Mo2 O6 Mo4 2_565 . . 98.60(6) yes
Mo2 O7 Mo3 . . . 108.92(5) yes
Mo2 O7 Mo4 . . 2_565 112.65(7) yes
Mo3 O7 Mo4 . . 2_565 94.84(6) yes
Mo2 O8 O1 . . 2_565 39.05(5) yes
Mo3 O9 O7 . . . 52.24(5) yes
Mo3 O9 O10 . . . 37.20(5) yes
Mo3 O9 O11 . . . 44.50(4) yes
Mo3 O9 O12 . . 2_565 48.90(6) yes
Mo3 O11 Mo3 . . 2_665 180 yes
Mo3 O11 Mo3 2_665 . . 180 yes
Mo3 O12 Mo4 2_565 . . 114.27(8) yes

loop_
_geom_bond_atom_site_label_1
_geom_bond_atom_site_label_2
_geom_bond_site_symmetry_1
_geom_bond_site_symmetry_2
_geom_bond_distance
_geom_bond_publ_flag
Mo1 O1 . . 2.3629(16) yes
Mo1 O2 . . 1.9168(17) yes
Mo1 O3 . . 1.7050(16) yes
Mo1 O4 . . 1.7092(19) yes
Mo1 O5 . . 1.9345(14) yes
Mo1 O6 . . 2.2645(12) yes
Mo2 O1 . 2_565 1.7454(13) yes
Mo2 O5 . . 2.1418(14) yes
Mo2 O6 . . 1.9121(15) yes
Mo2 O6 . 2_565 2.4277(16) yes
Mo2 O7 . . 1.9069(15) yes
Mo2 O8 . . 1.6957(19) yes
Mo3 O5 . . 2.1861(16) yes
Mo3 O7 . . 2.1929(13) yes
Mo3 O9 . . 1.7215(17) yes
Mo3 O10 . . 1.6981(16) yes
Mo3 O11 . . 1.8968(2) yes
Mo3 O12 . 2_565 2.0542(15) yes
Mo4 O2 . . 1.9513(14) yes
Mo4 O6 . . 2.2040(15) yes
Mo4 O7 . 2_565 2.3078(15) yes
Mo4 O12 . . 1.8910(11) yes
Mo4 O13 . . 1.7193(18) yes
Mo4 O14 . . 1.7204(19) yes
N1 C1 . . 1.492(3) yes
N1 C3 . . 1.484(3) yes
N1 C5 . . 1.483(4) yes
N2 C2 . . 1.487(4) yes
N2 C4 . . 1.477(3) yes
N2 C6 . . 1.479(4) yes
N3 C7 . . 1.495(4) yes
N3 C8 . 2_666 1.484(3) yes
C1 C2 . . 1.521(4) yes
C3 C4 . . 1.522(4) yes
C5 C6 . . 1.505(5) yes
C7 C8 . . 1.498(4) yes
